data_4130450
loop_
_publ_author_name
'Xiao, Dianne J.'
'Gonzalez, Miguel I.'
'Darago, Lucy E.'
'Vogiatzis, Konstantinos D.'
'Haldoupis, Emmanuel'
'Gagliardi, Laura'
'Long, Jeffrey R.'

_publ_section_title
;
 Selective, Tunable O2 Binding in Cobalt(II)-Triazolate/Pyrazolate
 Metal-Organic Frameworks.
;
_journal_issue 22
_journal_name_full 'Journal of the American Chemical Society'
_journal_page_first 7161
_journal_page_last 7170
_journal_paper_doi 10.1021/jacs.6b03680
_journal_volume 138
_journal_year 2016
_chemical_formula_moiety 'C109.02 H71.02 Cl3 Co13.44 N63.98 O5.04'
_chemical_formula_sum 'C109.02 H71.02 Cl3 Co13.44 N63.98 O5.04'
_chemical_formula_weight 3256.24
_chemical_name_common Co-BDTriP
_space_group_crystal_system cubic
_space_group_IT_number 221
_space_group_name_Hall '-P 4 2 3'
_space_group_name_H-M_alt 'P m -3 m'
_atom_sites_solution_hydrogens geom
_audit_creation_date 2016-02-03
_audit_creation_method
;
Olex2 1.2
(compiled 2015.09.30 svn.r3233 for OlexSys, GUI svn.r5103)
;
_cell_angle_alpha 90
_cell_angle_beta 90
_cell_angle_gamma 90
_cell_formula_units_Z 1
_cell_length_a 18.6522(5)
_cell_length_b 18.6522(5)
_cell_length_c 18.6522(5)
_cell_measurement_reflns_used 9714
_cell_measurement_temperature 100(2)
_cell_measurement_theta_max 28.667
_cell_measurement_theta_min 2.442
_cell_volume 6489.2(3)
_computing_cell_refinement 'SAINT v8.34A (Bruker, 2013)'
_computing_data_collection 'Bruker APEX 2'
_computing_data_reduction 'SAINT v8.34A (Bruker, 2013)'
_computing_molecular_graphics 'Olex2 (Dolomanov et al., 2009)'
_computing_publication_material 'Olex2 (Dolomanov et al., 2009)'
_computing_structure_refinement 'ShelXL (Sheldrick, 2015)'
_computing_structure_solution 'ShelXT (Sheldrick, 2015)'
_diffrn_ambient_temperature 100(2)
_diffrn_detector_area_resol_mean 7.9
_diffrn_measured_fraction_theta_full 0.999
_diffrn_measured_fraction_theta_max 0.999
_diffrn_measurement_device_type 'Bruker APEX-II CCD'
_diffrn_measurement_method '\f and \w scans'
_diffrn_radiation_monochromator 'QUAZAR multilayer mirrors'
_diffrn_radiation_type MoK\a
_diffrn_radiation_wavelength 0.71073
_diffrn_reflns_av_R_equivalents 0.0460
_diffrn_reflns_av_unetI/netI 0.0273
_diffrn_reflns_Laue_measured_fraction_full 0.999
_diffrn_reflns_Laue_measured_fraction_max 0.999
_diffrn_reflns_limit_h_max 22
_diffrn_reflns_limit_h_min -5
_diffrn_reflns_limit_k_max 10
_diffrn_reflns_limit_k_min -19
_diffrn_reflns_limit_l_max 21
_diffrn_reflns_limit_l_min -10
_diffrn_reflns_number 7753
_diffrn_reflns_point_group_measured_fraction_full 0.999
_diffrn_reflns_point_group_measured_fraction_max 0.999
_diffrn_reflns_theta_full 25.026
_diffrn_reflns_theta_max 25.026
_diffrn_reflns_theta_min 1.544
_diffrn_source 'microfocus sealed tube'
_diffrn_standards_number 0
_exptl_absorpt_coefficient_mu 0.903
_exptl_absorpt_correction_T_max 0.7458
_exptl_absorpt_correction_T_min 0.6661
_exptl_absorpt_correction_type multi-scan
_exptl_absorpt_process_details
;
SADABS-2014/5 (Bruker,2014) was used for absorption correction.
wR2(int) was 0.0697 before and 0.0427 after correction.
The Ratio of minimum to maximum transmission is 0.8931.
The \l/2 correction factor is Not present.
;
_exptl_crystal_colour 'dark brown'
_exptl_crystal_colour_modifier dark
_exptl_crystal_colour_primary brown
_exptl_crystal_density_diffrn 0.814
_exptl_crystal_description cube
_exptl_crystal_F_000 1582
_exptl_crystal_size_max 0.1
_exptl_crystal_size_mid 0.1
_exptl_crystal_size_min 0.1
_refine_diff_density_max 0.484
_refine_diff_density_min -0.897
_refine_diff_density_rms 0.068
_refine_ls_extinction_method none
_refine_ls_goodness_of_fit_ref 1.118
_refine_ls_hydrogen_treatment constr
_refine_ls_matrix_type full
_refine_ls_number_parameters 53
_refine_ls_number_reflns 1208
_refine_ls_number_restraints 0
_refine_ls_restrained_S_all 1.118
_refine_ls_R_factor_all 0.0610
_refine_ls_R_factor_gt 0.0463
_refine_ls_shift/su_max 0.000
_refine_ls_shift/su_mean 0.000
_refine_ls_structure_factor_coef Fsqd
_refine_ls_weighting_details 'w=1/[\s^2^(Fo^2^)+(0.0447P)^2^+13.2442P] where P=(Fo^2^+2Fc^2^)/3'
_refine_ls_weighting_scheme calc
_refine_ls_wR_factor_gt 0.1099
_refine_ls_wR_factor_ref 0.1233
_reflns_Friedel_coverage 0.000
_reflns_number_gt 926
_reflns_number_total 1208
_reflns_threshold_expression 'I > 2\s(I)'
_cod_data_source_file ja6b03680_si_001.cif
_cod_data_source_block Co-BDTriP-Activated
_cod_original_cell_volume 6489.2(5)
_cod_database_code 4130450
_shelx_space_group_comment
;
The symmetry employed for this shelxl refinement is uniquely defined
by the following loop, which should always be used as a source of
symmetry information in preference to the above space-group names.
They are only intended as comments.
;
_shelx_estimated_absorpt_t_max 0.915
_shelx_estimated_absorpt_t_min 0.915
_olex2_refinement_description
;
1. Fixed Uiso
 At 1.2 times of:
  All C(H) groups
2. Shared sites
{C1, N2}
3. Uiso/Uaniso restraints and constraints
Uanis(C1) = Uanis(N2)
4. Others
 Fixed Sof: O1(0.105) Co2(0.03) N2(0.333) C1(0.667) H1(0.667)
5.a Aromatic/amide H refined with riding coordinates:
 C4(H4), C1(H1)
;
_shelx_shelxl_version_number 2014/7
_olex2_submission_special_instructions 'No special instructions were received'

loop_
_space_group_symop_operation_xyz
'x, y, z'
'-y, x, z'
'-x, -y, z'
'y, -x, z'
'x, -z, y'
'x, -y, -z'
'x, z, -y'
'z, y, -x'
'-x, y, -z'
'-z, y, x'
'z, x, y'
'y, z, x'
'-y, -z, x'
'z, -x, -y'
'-y, z, -x'
'-z, -x, y'
'-z, x, -y'
'y, -z, -x'
'y, x, -z'
'-y, -x, -z'
'-x, z, y'
'-x, -z, -y'
'z, -y, x'
'-z, -y, -x'
'-x, -y, -z'
'y, -x, -z'
'x, y, -z'
'-y, x, -z'
'-x, z, -y'
'-x, y, z'
'-x, -z, y'
'-z, -y, x'
'x, -y, z'
'z, -y, -x'
'-z, -x, -y'
'-y, -z, -x'
'y, z, -x'
'-z, x, y'
'y, -z, x'
'z, x, -y'
'z, -x, y'
'-y, z, x'
'-y, -x, z'
'y, x, z'
'x, -z, -y'
'x, z, y'
'-z, y, -x'
'z, y, x'

loop_
_atom_site_label
_atom_site_type_symbol
_atom_site_fract_x
_atom_site_fract_y
_atom_site_fract_z
_atom_site_U_iso_or_equiv
_atom_site_adp_type
_atom_site_occupancy
_atom_site_site_symmetry_order
_atom_site_calc_flag
_atom_site_refinement_flags_posn
_atom_site_refinement_flags_adp
_atom_site_refinement_flags_occupancy
_atom_site_disorder_assembly
_atom_site_disorder_group
Co1 Co 0.5000 0.0000 0.37226(4) 0.0243(3) Uani 1 4 d S T P . .
Cl1 Cl 0.5000 0.0000 0.5000 0.0276(6) Uani 1 16 d S T P . .
O1 O 0.5000 0.0000 0.2460(10) 0.108(6) Uani 0.42 4 d S T P . .
N1 N 0.42456(12) 0.07238(11) 0.37319(12) 0.0236(5) Uani 1 1 d . . . . .
C2 C 0.35194(16) 0.1632(2) 0.35194(16) 0.0299(10) Uani 1 2 d S T P . .
C3 C 0.31974(15) 0.2279(2) 0.31974(15) 0.0277(9) Uani 1 2 d S T P . .
C4 C 0.25857(16) 0.25857(16) 0.3493(2) 0.0290(10) Uani 1 2 d S T P . .
H4 H 0.2373 0.2373 0.3904 0.035 Uiso 1 2 calc RS T P A .
Co2 Co 0.5000 0.1461(9) 0.2707(7) 0.062(4) Uani 0.06 2 d S T P A 2
N2 N 0.41188(14) 0.12768(14) 0.32927(15) 0.0292(6) Uani 0.333 1 d . . . A 2
C1 C 0.41188(14) 0.12768(14) 0.32927(15) 0.0292(6) Uani 0.667 1 d . . . A 3
H1 H 0.4401 0.1403 0.2888 0.035 Uiso 0.667 1 calc R . . A 3

loop_
_atom_site_aniso_label
_atom_site_aniso_U_11
_atom_site_aniso_U_22
_atom_site_aniso_U_33
_atom_site_aniso_U_23
_atom_site_aniso_U_13
_atom_site_aniso_U_12
Co1 0.0234(4) 0.0164(4) 0.0332(5) 0.000 0.000 0.000
Cl1 0.0294(9) 0.0238(14) 0.0294(9) 0.000 0.000 0.000
O1 0.059(10) 0.159(18) 0.106(15) 0.000 0.000 0.000
N1 0.0254(12) 0.0166(11) 0.0288(13) 0.0048(10) 0.0004(10) 0.0003(9)
C2 0.0328(14) 0.024(2) 0.0328(14) 0.0031(13) 0.0023(19) 0.0031(13)
C3 0.0280(13) 0.027(2) 0.0280(13) 0.0046(13) 0.0033(18) 0.0046(13)
C4 0.0301(14) 0.0301(14) 0.027(2) 0.0086(13) 0.0086(13) 0.0023(18)
Co2 0.022(5) 0.112(12) 0.054(8) 0.032(8) 0.000 0.000
N2 0.0291(15) 0.0257(14) 0.0328(15) 0.0095(12) 0.0012(12) -0.0003(12)
C1 0.0291(15) 0.0257(14) 0.0328(15) 0.0095(12) 0.0012(12) -0.0003(12)

loop_
_atom_type_symbol
_atom_type_description
_atom_type_scat_dispersion_real
_atom_type_scat_dispersion_imag
_atom_type_scat_source
C C 0.0033 0.0016 'International Tables Vol C Tables 4.2.6.8 and 6.1.1.4'
H H 0.0000 0.0000 'International Tables Vol C Tables 4.2.6.8 and 6.1.1.4'
Cl Cl 0.1484 0.1585 'International Tables Vol C Tables 4.2.6.8 and 6.1.1.4'
Co Co 0.3494 0.9721 'International Tables Vol C Tables 4.2.6.8 and 6.1.1.4'
N N 0.0061 0.0033 'International Tables Vol C Tables 4.2.6.8 and 6.1.1.4'
O O 0.0106 0.0060 'International Tables Vol C Tables 4.2.6.8 and 6.1.1.4'

loop_
_geom_angle_atom_site_label_1
_geom_angle_atom_site_label_2
_geom_angle_atom_site_label_3
_geom_angle
_geom_angle_site_symmetry_1
_geom_angle_site_symmetry_3
O1 Co1 Cl1 180.0 . .
N1 Co1 Cl1 89.49(7) 33 .
N1 Co1 Cl1 89.49(7) 30_655 .
N1 Co1 Cl1 89.49(7) . .
N1 Co1 Cl1 89.49(7) 3_655 .
N1 Co1 O1 90.51(7) 33 .
N1 Co1 O1 90.51(7) . .
N1 Co1 O1 90.51(7) 30_655 .
N1 Co1 O1 90.51(7) 3_655 .
N1 Co1 N1 87.63(13) 33 .
N1 Co1 N1 87.63(13) 30_655 3_655
N1 Co1 N1 92.36(13) 33 3_655
N1 Co1 N1 92.36(13) 30_655 .
N1 Co1 N1 178.98(14) 33 30_655
N1 Co1 N1 178.98(14) 3_655 .
Co1 Cl1 Co1 180.0 32_655 8_556
Co1 Cl1 Co1 90.0 32_655 .
Co1 Cl1 Co1 90.0 8_556 25_656
Co1 Cl1 Co1 180.0 25_656 .
Co1 Cl1 Co1 90.0 8_556 .
Co1 Cl1 Co1 90.0 32_655 25_656
N1 N1 Co1 121.10(7) 48 .
N2 N1 Co1 130.97(19) . .
N2 N1 N1 107.93(15) . 48
C1 N1 Co1 130.97(19) . .
C1 N1 N1 107.93(15) . 48
N2 C2 C3 127.13(17) 48 .
N2 C2 C3 127.13(17) . .
N2 C2 N2 105.7(3) . 48
C1 C2 C3 127.13(17) 48 .
C1 C2 C3 127.13(17) . .
C1 C2 C1 105.7(3) . 48
C4 C3 C2 120.6(2) . .
C4 C3 C2 120.6(2) 11 .
C4 C3 C4 118.8(4) . 11
C3 C4 C3 121.2(4) 12 .
C3 C4 H4 119.4 12 .
C3 C4 H4 119.4 . .
N2 Co2 N2 110.3(6) 30_655 .
N1 N2 C2 109.2(2) . .
N1 N2 Co2 108.7(4) . .
C2 N2 Co2 139.2(5) . .
N1 C1 C2 109.2(2) . .
N1 C1 H1 125.4 . .
C2 C1 H1 125.4 . .

loop_
_geom_bond_atom_site_label_1
_geom_bond_atom_site_label_2
_geom_bond_distance
_geom_bond_site_symmetry_2
Co1 Cl1 2.3826(8) .
Co1 O1 2.354(19) .
Co1 N1 1.950(2) .
Co1 N1 1.950(2) 30_655
Co1 N1 1.950(2) 3_655
Co1 N1 1.950(2) 33
Cl1 Co1 2.3826(8) 32_655
Cl1 Co1 2.3826(8) 25_656
Cl1 Co1 2.3826(8) 8_556
N1 N1 1.355(4) 48
N1 N2 1.338(3) .
N1 C1 1.338(3) .
C2 C3 1.475(6) .
C2 N2 1.367(4) .
C2 N2 1.367(4) 48
C2 C1 1.367(4) .
C2 C1 1.367(4) 48
C3 C4 1.390(3) 11
C3 C4 1.390(3) .
C4 C3 1.390(3) 12
C4 H4 0.9500 .
Co2 N2 2.003(8) 30_655
Co2 N2 2.003(8) .
C1 H1 0.9500 .

loop_
_geom_torsion_atom_site_label_1
_geom_torsion_atom_site_label_2
_geom_torsion_atom_site_label_3
_geom_torsion_atom_site_label_4
_geom_torsion
_geom_torsion_site_symmetry_1
_geom_torsion_site_symmetry_4
Co1 N1 N2 C2 179.7(2) . .
Co1 N1 N2 Co2 -15.6(6) . .
Co1 N1 C1 C2 179.7(2) . .
N1 N1 N2 C2 -0.4(3) 48 .
N1 N1 N2 Co2 164.2(5) 48 .
N1 N1 C1 C2 -0.4(3) 48 .
C2 C3 C4 C3 179.6(3) . 12
C3 C2 N2 N1 178.9(4) . .
C3 C2 N2 Co2 21.5(9) . .
C3 C2 C1 N1 178.9(4) . .
C4 C3 C4 C3 -1.5(9) 11 12
N2 C2 C3 C4 179.5(4) 48 11
N2 C2 C3 C4 1.7(7) . 11
N2 C2 C3 C4 -179.5(4) . .
N2 C2 C3 C4 -1.7(7) 48 .
N2 C2 N2 N1 0.7(5) 48 .
N2 C2 N2 Co2 -156.7(6) 48 .
C1 C2 C3 C4 -1.7(7) 48 .
C1 C2 C3 C4 1.7(7) . 11
C1 C2 C3 C4 179.5(4) 48 11
C1 C2 C3 C4 -179.5(4) . .
C1 C2 C1 N1 0.7(5) 48 .
